data_7250443
loop_
_publ_author_name
'Kwain, Samuel'
'Morris, James W. D.'
'McKeon, Jillian Elisa Milanes'
'Roster, Colm P.'
'Noori, Monireh'
'Gibbs, Aysiah R.'
'Stevenson III, Robert L'
'McMillen, Colin'
'Dominy, Brian N.'
'Morris, James C.'
'Whitehead, Daniel Charles'

_publ_section_title
;
 Assessment of the structure-activity relationship of analogs of the
 Naegleria fowleri enolase inhibitor HEX
;
_journal_name_full 'RSC Medicinal Chemistry'
_journal_paper_doi 10.1039/D5MD00277J
_journal_year 2025
_chemical_absolute_configuration ad
_chemical_formula_sum 'C5 H13 N2 O5 P'
_chemical_formula_weight 212.14
_space_group_crystal_system orthorhombic
_space_group_IT_number 19
_space_group_name_Hall 'P 2ac 2ab'
_space_group_name_H-M_alt 'P 21 21 21'
_atom_sites_solution_hydrogens mixed
_atom_sites_solution_primary dual
_atom_sites_solution_secondary difmap
_audit_creation_method SHELXL-2016/6
_audit_update_record
;
2025-03-27 deposited with the CCDC.	2025-05-19 downloaded from the CCDC.
;
_cell_angle_alpha 90
_cell_angle_beta 90
_cell_angle_gamma 90
_cell_formula_units_Z 4
_cell_length_a 6.1084(3)
_cell_length_b 8.9906(5)
_cell_length_c 15.9200(9)
_cell_measurement_reflns_used 9959
_cell_measurement_temperature 150(2)
_cell_measurement_theta_max 27.88
_cell_measurement_theta_min 3.42
_cell_volume 874.30(8)
_computing_cell_refinement 'SAINT v8.37a (Bruker, 2016)'
_computing_data_collection 'APEX3 v2017.3 (Bruker, 2017)'
_computing_data_reduction 'SAINT v8.37a (Bruker, 2016)'
_computing_molecular_graphics 'Mercury 2021.3.0 (Macrae et al. 2020)'
_computing_publication_material 'PublCIF v1.9.21_c (Westrip, 2010)'
_computing_structure_refinement 'SHELXL-2016/6 (Sheldrick, 2015b)'
_computing_structure_solution 'SHELXT 2014/5 (Sheldrick, 2015a)'
_diffrn_ambient_temperature 150(2)
_diffrn_measured_fraction_theta_full 0.995
_diffrn_measured_fraction_theta_max 0.996
_diffrn_measurement_device_type 'Bruker D8 Quest Photon 3'
_diffrn_measurement_method '\f and \w scans'
_diffrn_radiation_type MoK\a
_diffrn_radiation_wavelength 0.71073
_diffrn_reflns_av_R_equivalents 0.0725
_diffrn_reflns_av_unetI/netI 0.0249
_diffrn_reflns_Laue_measured_fraction_full 0.995
_diffrn_reflns_Laue_measured_fraction_max 0.996
_diffrn_reflns_limit_h_max 8
_diffrn_reflns_limit_h_min -8
_diffrn_reflns_limit_k_max 11
_diffrn_reflns_limit_k_min -11
_diffrn_reflns_limit_l_max 20
_diffrn_reflns_limit_l_min -20
_diffrn_reflns_number 48153
_diffrn_reflns_point_group_measured_fraction_full 0.997
_diffrn_reflns_point_group_measured_fraction_max 0.998
_diffrn_reflns_theta_full 25.242
_diffrn_reflns_theta_max 27.944
_diffrn_reflns_theta_min 3.418
_diffrn_source 'Incoatec I\mS'
_exptl_absorpt_coefficient_mu 0.310
_exptl_absorpt_correction_T_max 1.0000
_exptl_absorpt_correction_T_min 0.9257
_exptl_absorpt_correction_type multi-scan
_exptl_absorpt_process_details 'SADABS 2014/5 (Krause et al., 2015)'
_exptl_crystal_colour colourless
_exptl_crystal_density_diffrn 1.612
_exptl_crystal_description needle
_exptl_crystal_F_000 448
_exptl_crystal_size_max 0.300
_exptl_crystal_size_mid 0.080
_exptl_crystal_size_min 0.030
_refine_diff_density_max 0.403
_refine_diff_density_min -0.208
_refine_diff_density_rms 0.064
_refine_ls_abs_structure_details
;
 Flack x determined using 799 quotients [(I+)-(I-)]/[(I+)+(I-)]
 (Parsons, Flack and Wagner, Acta Cryst. B69 (2013) 249-259).
;
_refine_ls_abs_structure_Flack -0.05(4)
_refine_ls_extinction_method none
_refine_ls_goodness_of_fit_ref 1.102
_refine_ls_hydrogen_treatment mixed
_refine_ls_matrix_type full
_refine_ls_number_parameters 142
_refine_ls_number_reflns 2086
_refine_ls_number_restraints 0
_refine_ls_restrained_S_all 1.102
_refine_ls_R_factor_all 0.0331
_refine_ls_R_factor_gt 0.0314
_refine_ls_shift/su_max 0.001
_refine_ls_shift/su_mean 0.000
_refine_ls_structure_factor_coef Fsqd
_refine_ls_weighting_details 'w=1/[\s^2^(Fo^2^)+(0.0472P)^2^+0.1429P] where P=(Fo^2^+2Fc^2^)/3'
_refine_ls_weighting_scheme calc
_refine_ls_wR_factor_gt 0.0774
_refine_ls_wR_factor_ref 0.0787
_reflns_Friedel_coverage 0.695
_reflns_Friedel_fraction_full 1.000
_reflns_Friedel_fraction_max 1.000
_reflns_number_gt 1995
_reflns_number_total 2086
_reflns_threshold_expression 'I > 2\s(I)'
_cod_data_source_file d5md00277j2.cif
_cod_data_source_block 1
_cod_database_code 7250443
_shelx_shelxl_version_number 2016/6
_shelx_space_group_comment
;
The symmetry employed for this shelxl refinement is uniquely defined
by the following loop, which should always be used as a source of
symmetry information in preference to the above space-group names.
They are only intended as comments.
;
_shelx_estimated_absorpt_t_min 0.913
_shelx_estimated_absorpt_t_max 0.991

loop_
_space_group_symop_operation_xyz
'x, y, z'
'-x+1/2, -y, z+1/2'
'-x, y+1/2, -z+1/2'
'x+1/2, -y+1/2, -z'

loop_
_atom_site_label
_atom_site_type_symbol
_atom_site_fract_x
_atom_site_fract_y
_atom_site_fract_z
_atom_site_U_iso_or_equiv
_atom_site_adp_type
_atom_site_occupancy
_atom_site_site_symmetry_order
_atom_site_calc_flag
_atom_site_refinement_flags_posn
_atom_site_refinement_flags_adp
_atom_site_refinement_flags_occupancy
_atom_site_disorder_assembly
_atom_site_disorder_group
P1 P 0.69835(9) 0.68146(6) 0.70742(4) 0.01151(16) Uani 1 1 d . . . . .
O1 O 0.4754(3) 0.6586(2) 0.53430(11) 0.0210(4) Uani 1 1 d . . . . .
O2 O 0.8256(3) 0.80755(18) 0.66967(10) 0.0178(4) Uani 1 1 d . . . . .
O3 O 0.4534(3) 0.7319(2) 0.71566(11) 0.0167(4) Uani 1 1 d . . . . .
H3O H 0.380(8) 0.677(5) 0.752(3) 0.067(14) Uiso 1 1 d . . . . .
O4 O 0.7791(3) 0.62181(17) 0.79012(10) 0.0151(3) Uani 1 1 d . . . . .
N1 N 0.7626(3) 0.5373(2) 0.47999(12) 0.0146(4) Uani 1 1 d . . . . .
N2 N 0.7123(4) 0.6048(2) 0.40147(12) 0.0132(4) Uani 1 1 d . . . . .
H2N1 H 0.809(5) 0.681(3) 0.3955(18) 0.014(6) Uiso 1 1 d . . . . .
H2N2 H 0.726(6) 0.550(4) 0.356(2) 0.027(8) Uiso 1 1 d . . . . .
H2N3 H 0.586(6) 0.634(4) 0.405(2) 0.025(8) Uiso 1 1 d . . . . .
C1 C 0.6396(4) 0.5816(2) 0.54585(14) 0.0142(5) Uani 1 1 d . . . . .
C2 C 0.7102(4) 0.5275(2) 0.63211(13) 0.0141(4) Uani 1 1 d . . . . .
H2 H 0.603700 0.449738 0.650776 0.017 Uiso 1 1 calc R U . . .
C3 C 0.9407(4) 0.4596(3) 0.63555(15) 0.0204(5) Uani 1 1 d . . . . .
H3A H 1.050299 0.540456 0.638848 0.025 Uiso 1 1 calc R U . . .
H3B H 0.954573 0.398141 0.686886 0.025 Uiso 1 1 calc R U . . .
C4 C 0.9880(5) 0.3637(3) 0.55889(15) 0.0224(6) Uani 1 1 d . . . . .
H4A H 1.136248 0.320051 0.563433 0.027 Uiso 1 1 calc R U . . .
H4B H 0.880558 0.281483 0.555588 0.027 Uiso 1 1 calc R U . . .
C5 C 0.9731(4) 0.4590(3) 0.48089(15) 0.0184(5) Uani 1 1 d . . . . .
H5A H 1.094504 0.531892 0.480264 0.022 Uiso 1 1 calc R U . . .
H5B H 0.986050 0.395619 0.430258 0.022 Uiso 1 1 calc R U . . .
O5W O 0.2127(3) 0.6000(2) 0.81912(11) 0.0190(4) Uani 1 1 d . . . . .
H5C H 0.219(6) 0.502(4) 0.824(2) 0.037(10) Uiso 1 1 d . . . . .
H5D H 0.086(6) 0.616(4) 0.805(2) 0.030(9) Uiso 1 1 d . . . . .

loop_
_atom_site_aniso_label
_atom_site_aniso_U_11
_atom_site_aniso_U_22
_atom_site_aniso_U_33
_atom_site_aniso_U_23
_atom_site_aniso_U_13
_atom_site_aniso_U_12
P1 0.0111(3) 0.0134(3) 0.0101(3) 0.0001(2) 0.0006(2) 0.0005(2)
O1 0.0198(9) 0.0303(10) 0.0129(8) -0.0026(7) -0.0027(7) 0.0084(8)
O2 0.0181(8) 0.0161(7) 0.0191(8) 0.0006(6) 0.0047(7) -0.0031(7)
O3 0.0125(8) 0.0232(8) 0.0144(8) 0.0034(7) 0.0021(7) 0.0034(7)
O4 0.0148(8) 0.0190(7) 0.0115(7) 0.0000(6) -0.0008(7) 0.0016(6)
N1 0.0149(10) 0.0199(9) 0.0090(9) 0.0025(7) -0.0005(7) 0.0008(8)
N2 0.0131(10) 0.0177(9) 0.0089(9) 0.0020(7) -0.0004(8) -0.0010(9)
C1 0.0167(11) 0.0138(10) 0.0122(11) -0.0012(8) -0.0013(8) -0.0025(9)
C2 0.0179(11) 0.0145(10) 0.0099(10) -0.0001(8) 0.0008(9) 0.0021(9)
C3 0.0253(13) 0.0222(12) 0.0137(11) -0.0011(9) -0.0043(10) 0.0103(10)
C4 0.0294(14) 0.0210(12) 0.0168(12) -0.0004(10) -0.0007(10) 0.0102(10)
C5 0.0177(12) 0.0242(13) 0.0135(11) 0.0004(9) 0.0005(9) 0.0073(10)
O5W 0.0131(8) 0.0199(9) 0.0239(9) 0.0029(7) -0.0003(7) 0.0006(7)

loop_
_atom_type_symbol
_atom_type_description
_atom_type_scat_dispersion_real
_atom_type_scat_dispersion_imag
_atom_type_scat_source
C C 0.0033 0.0016 'International Tables Vol C Tables 4.2.6.8 and 6.1.1.4'
H H 0.0000 0.0000 'International Tables Vol C Tables 4.2.6.8 and 6.1.1.4'
N N 0.0061 0.0033 'International Tables Vol C Tables 4.2.6.8 and 6.1.1.4'
O O 0.0106 0.0060 'International Tables Vol C Tables 4.2.6.8 and 6.1.1.4'
P P 0.1023 0.0942 'International Tables Vol C Tables 4.2.6.8 and 6.1.1.4'

loop_
_geom_angle_atom_site_label_1
_geom_angle_atom_site_label_2
_geom_angle_atom_site_label_3
_geom_angle
_geom_angle_site_symmetry_1
_geom_angle_site_symmetry_3
_geom_angle_publ_flag
O2 P1 O4 116.74(10) . . ?
O2 P1 O3 108.02(10) . . ?
O4 P1 O3 110.03(10) . . ?
O2 P1 C2 106.75(10) . . ?
O4 P1 C2 106.88(10) . . ?
O3 P1 C2 108.08(11) . . ?
P1 O3 H3O 112(3) . . ?
C1 N1 N2 115.89(18) . . ?
C1 N1 C5 128.5(2) . . ?
N2 N1 C5 113.75(18) . . ?
N1 N2 H2N1 105.8(18) . . ?
N1 N2 H2N2 118(2) . . ?
H2N1 N2 H2N2 106(3) . . ?
N1 N2 H2N3 106(2) . . ?
H2N1 N2 H2N3 113(3) . . ?
H2N2 N2 H2N3 109(3) . . ?
O1 C1 N1 120.2(2) . . ?
O1 C1 C2 123.1(2) . . ?
N1 C1 C2 116.7(2) . . ?
C1 C2 C3 114.82(19) . . ?
C1 C2 P1 109.78(15) . . ?
C3 C2 P1 108.25(16) . . ?
C1 C2 H2 107.9 . . ?
C3 C2 H2 107.9 . . ?
P1 C2 H2 107.9 . . ?
C4 C3 C2 111.7(2) . . ?
C4 C3 H3A 109.3 . . ?
C2 C3 H3A 109.3 . . ?
C4 C3 H3B 109.3 . . ?
C2 C3 H3B 109.3 . . ?
H3A C3 H3B 107.9 . . ?
C5 C4 C3 109.1(2) . . ?
C5 C4 H4A 109.9 . . ?
C3 C4 H4A 109.9 . . ?
C5 C4 H4B 109.9 . . ?
C3 C4 H4B 109.9 . . ?
H4A C4 H4B 108.3 . . ?
N1 C5 C4 109.4(2) . . ?
N1 C5 H5A 109.8 . . ?
C4 C5 H5A 109.8 . . ?
N1 C5 H5B 109.8 . . ?
C4 C5 H5B 109.8 . . ?
H5A C5 H5B 108.2 . . ?
H5C O5W H5D 104(3) . . ?

loop_
_geom_bond_atom_site_label_1
_geom_bond_atom_site_label_2
_geom_bond_distance
_geom_bond_site_symmetry_2
_geom_bond_publ_flag
P1 O2 1.5001(17) . ?
P1 O4 1.5047(17) . ?
P1 O3 1.5688(17) . ?
P1 C2 1.833(2) . ?
O1 C1 1.232(3) . ?
O3 H3O 0.89(5) . ?
N1 C1 1.350(3) . ?
N1 N2 1.423(3) . ?
N1 C5 1.466(3) . ?
N2 H2N1 0.91(3) . ?
N2 H2N2 0.88(3) . ?
N2 H2N3 0.82(4) . ?
C1 C2 1.519(3) . ?
C2 C3 1.536(3) . ?
C2 H2 1.0000 . ?
C3 C4 1.522(3) . ?
C3 H3A 0.9900 . ?
C3 H3B 0.9900 . ?
C4 C5 1.511(3) . ?
C4 H4A 0.9900 . ?
C4 H4B 0.9900 . ?
C5 H5A 0.9900 . ?
C5 H5B 0.9900 . ?
O5W H5C 0.89(4) . ?
O5W H5D 0.82(4) . ?

loop_
_geom_hbond_atom_site_label_D
_geom_hbond_atom_site_label_H
_geom_hbond_atom_site_label_A
_geom_hbond_distance_DH
_geom_hbond_distance_HA
_geom_hbond_distance_DA
_geom_hbond_angle_DHA
_geom_hbond_site_symmetry_A
O3 H3O O5W 0.89(5) 1.63(5) 2.506(2) 170(5) .
N2 H2N1 O1 0.91(3) 2.09(3) 2.855(3) 141(2) 4_566
N2 H2N1 O3 0.91(3) 2.13(3) 2.793(3) 129(2) 4_566
N2 H2N2 O4 0.88(3) 1.87(3) 2.701(3) 157(3) 2_664
N2 H2N3 O1 0.82(4) 2.17(4) 2.607(3) 113(3) .
N2 H2N3 O2 0.82(4) 2.05(4) 2.736(3) 140(3) 4_466
C4 H4B O5W 0.99 2.64 3.301(3) 124.4 3_646
C5 H5B O5W 0.99 2.55 3.255(3) 127.8 2_664
O5W H5C O2 0.89(4) 1.77(4) 2.646(2) 168(4) 3_646
O5W H5D O4 0.82(4) 1.89(4) 2.695(3) 168(3) 1_455

loop_
_geom_torsion_atom_site_label_1
_geom_torsion_atom_site_label_2
_geom_torsion_atom_site_label_3
_geom_torsion_atom_site_label_4
_geom_torsion
_geom_torsion_site_symmetry_1
_geom_torsion_site_symmetry_2
_geom_torsion_site_symmetry_3
_geom_torsion_site_symmetry_4
_geom_torsion_publ_flag
N2 N1 C1 O1 10.2(3) . . . . ?
C5 N1 C1 O1 173.4(2) . . . . ?
N2 N1 C1 C2 -171.81(19) . . . . ?
C5 N1 C1 C2 -8.6(3) . . . . ?
O1 C1 C2 C3 -168.6(2) . . . . ?
N1 C1 C2 C3 13.4(3) . . . . ?
O1 C1 C2 P1 -46.4(3) . . . . ?
N1 C1 C2 P1 135.60(17) . . . . ?
O2 P1 C2 C1 -52.02(19) . . . . ?
O4 P1 C2 C1 -177.63(16) . . . . ?
O3 P1 C2 C1 63.97(19) . . . . ?
O2 P1 C2 C3 74.02(17) . . . . ?
O4 P1 C2 C3 -51.60(18) . . . . ?
O3 P1 C2 C3 -170.00(15) . . . . ?
C1 C2 C3 C4 -40.0(3) . . . . ?
P1 C2 C3 C4 -163.06(19) . . . . ?
C2 C3 C4 C5 60.6(3) . . . . ?
C1 N1 C5 C4 29.1(3) . . . . ?
N2 N1 C5 C4 -167.4(2) . . . . ?
C3 C4 C5 N1 -52.7(3) . . . . ?
